data_7210264
loop_
_publ_author_name
'Luo, Yu-Hui'
'Yue, Feng-Xia'
'Yu, Xiao-Yang'
'Chen, Xin'
'Zhang, Hong'

_publ_section_title
;
 Coordination polymers of lanthanide complexes with benzene dicarboxylato
 ligands
;
_journal_issue 32
_journal_name_full CrystEngComm
_journal_page_first 6340
_journal_paper_doi 10.1039/c3ce40357b
_journal_volume 15
_journal_year 2013
_chemical_formula_moiety 'C33 H22 O11 Tb, H2 O'
_chemical_formula_sum 'C33 H24 O12 Tb'
_chemical_formula_weight 771.44
_chemical_melting_point ?
_space_group_IT_number 2
_symmetry_cell_setting triclinic
_symmetry_space_group_name_Hall '-P 1'
_symmetry_space_group_name_H-M 'P -1'
_atom_sites_solution_hydrogens geom
_atom_sites_solution_primary direct
_atom_sites_solution_secondary difmap
_audit_creation_method SHELXL-97
_cell_angle_alpha 102.938(14)
_cell_angle_beta 111.170(17)
_cell_angle_gamma 100.561(14)
_cell_formula_units_Z 2
_cell_length_a 10.3248(19)
_cell_length_b 11.3302(18)
_cell_length_c 14.087(3)
_cell_measurement_reflns_used 3751
_cell_measurement_temperature 293(2)
_cell_measurement_theta_max 29.4129
_cell_measurement_theta_min 2.9482
_cell_volume 1433.1(5)
_computing_cell_refinement 'Bruker FRAMBO'
_computing_data_collection 'Bruker FRAMBO'
_computing_data_reduction 'Bruker SAINT'
_computing_molecular_graphics 'Bruker SHELXTL'
_computing_publication_material 'Bruker SHELXTL'
_computing_structure_refinement 'SHELXL-97 (Sheldrick, 1997)'
_computing_structure_solution 'SHELXS-97 (Sheldrick, 1990)'
_diffrn_ambient_temperature 293(2)
_diffrn_measured_fraction_theta_full 0.992
_diffrn_measured_fraction_theta_max 0.992
_diffrn_measurement_device_type 'multiwire proportional'
_diffrn_measurement_method 'phi and omega scans'
_diffrn_radiation_monochromator graphite
_diffrn_radiation_source 'fine-focus sealed tube'
_diffrn_radiation_type MoK\a
_diffrn_radiation_wavelength 0.71073
_diffrn_reflns_av_R_equivalents 0.0358
_diffrn_reflns_av_sigmaI/netI 0.0691
_diffrn_reflns_limit_h_max 12
_diffrn_reflns_limit_h_min -12
_diffrn_reflns_limit_k_max 14
_diffrn_reflns_limit_k_min -11
_diffrn_reflns_limit_l_max 17
_diffrn_reflns_limit_l_min -17
_diffrn_reflns_number 9427
_diffrn_reflns_theta_full 26.25
_diffrn_reflns_theta_max 26.25
_diffrn_reflns_theta_min 2.95
_exptl_absorpt_coefficient_mu 2.538
_exptl_absorpt_correction_T_max 1.00000
_exptl_absorpt_correction_T_min 0.94398
_exptl_absorpt_correction_type multi-scan
_exptl_absorpt_process_details 'CrysAlis (Oxford Diffraction, 2006)'
_exptl_crystal_colour green
_exptl_crystal_density_diffrn 1.788
_exptl_crystal_density_method 'not measured'
_exptl_crystal_description block
_exptl_crystal_F_000 766
_exptl_crystal_size_max 0.21
_exptl_crystal_size_mid 0.20
_exptl_crystal_size_min 0.18
_refine_diff_density_max 1.071
_refine_diff_density_min -0.797
_refine_diff_density_rms 0.133
_refine_ls_extinction_method none
_refine_ls_goodness_of_fit_ref 0.990
_refine_ls_hydrogen_treatment constr
_refine_ls_matrix_type full
_refine_ls_number_parameters 415
_refine_ls_number_reflns 5739
_refine_ls_number_restraints 36
_refine_ls_restrained_S_all 1.008
_refine_ls_R_factor_all 0.0387
_refine_ls_R_factor_gt 0.0331
_refine_ls_shift/su_max 0.001
_refine_ls_shift/su_mean 0.000
_refine_ls_structure_factor_coef Fsqd
_refine_ls_weighting_details 'calc w=1/[\s^2^(Fo^2^)+(0.0245P)^2^+1.0965P] where P=(Fo^2^+2Fc^2^)/3'
_refine_ls_weighting_scheme calc
_refine_ls_wR_factor_gt 0.0693
_refine_ls_wR_factor_ref 0.0752
_reflns_number_gt 5190
_reflns_number_total 5739
_reflns_threshold_expression >2sigma(I)
_cod_data_source_file c3ce40357b.txt
_cod_data_source_block y
_cod_depositor_comments
;
The following automatic conversions were performed:

'_chemical_melting_point' value 'not measured' was changed to '?' -
the value is undefined or not given.

'_symmetry_cell_setting' value
'Triclinic' changed to 'triclinic' according to
/home/saulius/struct/CIF-dictionaries/cif_core.dic dictionary named
'cif_core.dic' version 2.4.2 from 2011-04-26.

Automatic conversion script
Id: cif_fix_values 1891 2012-01-12 08:04:46Z andrius 
;
_cod_original_cell_volume 1433.0(5)
_cod_original_sg_symbol_H-M P-1
_cod_database_code 7210264

loop_
_symmetry_equiv_pos_as_xyz
'x, y, z'
'-x, -y, -z'

loop_
_atom_site_label
_atom_site_type_symbol
_atom_site_fract_x
_atom_site_fract_y
_atom_site_fract_z
_atom_site_U_iso_or_equiv
_atom_site_adp_type
_atom_site_occupancy
_atom_site_symmetry_multiplicity
_atom_site_calc_flag
_atom_site_refinement_flags
Tb1 Tb 0.112647(19) 0.063955(17) 0.657762(15) 0.01420(7) Uani 1 1 d .
C1 C -0.0159(4) 0.2393(4) 0.4954(3) 0.0176(9) Uani 1 1 d .
C2 C -0.0123(4) 0.3737(4) 0.4975(3) 0.0161(9) Uani 1 1 d .
C3 C 0.1061(4) 0.4713(4) 0.5765(3) 0.0201(9) Uani 1 1 d .
H3 H 0.1773 0.4524 0.6287 0.024 Uiso 1 1 calc R
C4 C -0.1209(4) 0.4037(4) 0.4207(3) 0.0194(9) Uani 1 1 d .
C5 C -0.2575(4) 0.3065(4) 0.3410(3) 0.0206(9) Uani 1 1 d .
C6 C -0.2931(5) 0.2791(4) 0.2249(4) 0.0239(10) Uani 1 1 d .
C7 C -0.1894(5) 0.3215(5) 0.1907(4) 0.0394(13) Uani 1 1 d .
H7 H -0.0971 0.3719 0.2403 0.047 Uiso 1 1 calc R
C8 C -0.2234(7) 0.2888(7) 0.0824(5) 0.0548(17) Uani 1 1 d .
H8 H -0.1527 0.3163 0.0596 0.066 Uiso 1 1 calc R
C9 C -0.3589(7) 0.2169(7) 0.0083(5) 0.0563(17) Uani 1 1 d .
H9 H -0.3807 0.1964 -0.0646 0.068 Uiso 1 1 calc R
C10 C -0.4631(6) 0.1749(6) 0.0416(5) 0.0512(16) Uani 1 1 d .
H10 H -0.5553 0.1245 -0.0084 0.061 Uiso 1 1 calc R
C11 C -0.4304(5) 0.2075(5) 0.1488(4) 0.0348(12) Uani 1 1 d .
H11 H -0.5022 0.1810 0.1709 0.042 Uiso 1 1 calc R
C12 C 0.2000(4) -0.0066(4) 0.4333(4) 0.0188(9) Uani 1 1 d .
C13 C 0.3562(4) 0.0020(4) 0.4675(3) 0.0177(9) Uani 1 1 d .
C14 C 0.4272(4) 0.0185(4) 0.4016(4) 0.0215(9) Uani 1 1 d .
C15 C 0.4307(4) -0.0158(4) 0.5640(4) 0.0227(10) Uani 1 1 d .
H15 H 0.3830 -0.0265 0.6076 0.027 Uiso 1 1 calc R
C16 C 0.3593(5) 0.0396(5) 0.2954(4) 0.0308(12) Uani 1 1 d .
C17 C 0.2972(5) 0.1464(5) 0.2876(4) 0.0318(12) Uani 1 1 d .
C18 C 0.3158(6) 0.2371(5) 0.3780(5) 0.0463(15) Uani 1 1 d .
H18 H 0.3673 0.2320 0.4457 0.056 Uiso 1 1 calc R
C19 C 0.2560(8) 0.3382(7) 0.3671(6) 0.0679(19) Uani 1 1 d U
H19 H 0.2675 0.4014 0.4270 0.081 Uiso 1 1 calc R
C20 C 0.1804(7) 0.3406(7) 0.2656(7) 0.0641(18) Uani 1 1 d U
H20 H 0.1406 0.4070 0.2580 0.077 Uiso 1 1 calc R
C21 C 0.1608(7) 0.2527(7) 0.1771(6) 0.0633(19) Uani 1 1 d U
H21 H 0.1077 0.2576 0.1096 0.076 Uiso 1 1 calc R
C22 C 0.2201(5) 0.1550(7) 0.1869(5) 0.0547(18) Uani 1 1 d .
H22 H 0.2088 0.0940 0.1257 0.066 Uiso 1 1 calc R
C23 C 0.2975(4) 0.2861(4) 0.8189(4) 0.0219(9) Uani 1 1 d .
C24 C 0.4008(4) 0.3984(4) 0.9108(4) 0.0225(9) Uani 1 1 d .
C25 C 0.3912(5) 0.4219(4) 1.0091(4) 0.0246(10) Uani 1 1 d .
H25 H 0.3159 0.3687 1.0145 0.029 Uiso 1 1 calc R
C26 C 0.5120(4) 0.4801(4) 0.9022(4) 0.0223(9) Uani 1 1 d .
C27 C 0.5217(5) 0.4633(4) 0.7959(4) 0.0249(10) Uani 1 1 d .
C28 C 0.6367(5) 0.4141(4) 0.7788(4) 0.0293(11) Uani 1 1 d .
C29 C 0.6245(6) 0.3694(5) 0.6746(4) 0.0437(14) Uani 1 1 d .
H29 H 0.5415 0.3665 0.6173 0.052 Uiso 1 1 calc R
C30 C 0.7331(7) 0.3294(6) 0.6548(5) 0.0570(17) Uani 1 1 d U
H30 H 0.7219 0.2970 0.5846 0.068 Uiso 1 1 calc R
C31 C 0.8568(7) 0.3375(6) 0.7385(6) 0.0537(16) Uani 1 1 d U
H31 H 0.9320 0.3136 0.7256 0.064 Uiso 1 1 calc R
C32 C 0.8709(7) 0.3806(6) 0.8412(6) 0.0567(16) Uani 1 1 d U
H32 H 0.9557 0.3855 0.8980 0.068 Uiso 1 1 calc R
C33 C 0.7610(6) 0.4170(5) 0.8622(5) 0.0415(13) Uani 1 1 d .
H33 H 0.7707 0.4436 0.9325 0.050 Uiso 1 1 calc R
O1 O 0.0395(3) 0.2221(3) 0.5853(2) 0.0196(6) Uani 1 1 d .
O2 O -0.0692(3) 0.1577(3) 0.4061(2) 0.0237(7) Uani 1 1 d .
O3 O -0.3388(3) 0.2507(3) 0.3715(3) 0.0326(8) Uani 1 1 d .
O4 O 0.1551(3) 0.0286(3) 0.5045(2) 0.0194(6) Uani 1 1 d .
O5 O 0.1170(3) -0.0493(3) 0.3364(2) 0.0260(7) Uani 1 1 d .
O6 O 0.3655(4) -0.0278(4) 0.2185(3) 0.0527(11) Uani 1 1 d .
O7 O 0.3268(3) 0.2453(3) 0.7416(3) 0.0328(8) Uani 1 1 d .
O8 O 0.1820(3) 0.2312(3) 0.8209(2) 0.0272(7) Uani 1 1 d .
O9 O 0.4397(4) 0.4986(4) 0.7281(3) 0.0434(9) Uani 1 1 d .
O1W O 0.3380(4) 0.0220(3) 0.7625(3) 0.0398(9) Uani 1 1 d .
H1WA H 0.4252 0.0574 0.7752 0.048 Uiso 1 1 d R
H1WB H 0.3382 -0.0413 0.7855 0.048 Uiso 1 1 d R
O2W O 0.0985(4) -0.0344(4) 0.7963(3) 0.0451(10) Uani 1 1 d .
H2WA H 0.0563 -0.1130 0.7641 0.054 Uiso 1 1 d R
H2WB H 0.0808 -0.0143 0.8512 0.054 Uiso 1 1 d R
O3W O 0.9975(6) 0.8584(5) 0.0861(4) 0.0905(17) Uani 1 1 d .
H3WA H 1.0581 0.8987 0.1505 0.109 Uiso 1 1 d R
H3WB H 0.9216 0.8167 0.0879 0.109 Uiso 1 1 d R

loop_
_atom_site_aniso_label
_atom_site_aniso_U_11
_atom_site_aniso_U_22
_atom_site_aniso_U_33
_atom_site_aniso_U_23
_atom_site_aniso_U_13
_atom_site_aniso_U_12
Tb1 0.01332(12) 0.01168(12) 0.01320(12) 0.00171(9) 0.00286(9) 0.00201(8)
C1 0.016(2) 0.014(2) 0.020(2) 0.003(2) 0.0073(18) 0.0015(17)
C2 0.018(2) 0.011(2) 0.017(2) 0.0026(18) 0.0063(18) 0.0043(16)
C3 0.018(2) 0.016(2) 0.018(2) 0.0048(19) 0.0001(18) 0.0052(17)
C4 0.017(2) 0.016(2) 0.018(2) 0.0043(19) 0.0024(18) 0.0019(17)
C5 0.022(2) 0.013(2) 0.020(2) 0.003(2) 0.0007(19) 0.0082(18)
C6 0.030(3) 0.018(2) 0.021(2) 0.008(2) 0.006(2) 0.0100(19)
C7 0.029(3) 0.052(4) 0.024(3) 0.006(3) 0.004(2) 0.004(3)
C8 0.054(4) 0.083(5) 0.039(4) 0.024(4) 0.027(3) 0.024(4)
C9 0.068(5) 0.073(5) 0.018(3) 0.004(3) 0.010(3) 0.028(4)
C10 0.042(3) 0.047(4) 0.028(3) 0.000(3) -0.013(3) -0.001(3)
C11 0.028(3) 0.033(3) 0.026(3) 0.005(2) -0.002(2) 0.002(2)
C12 0.013(2) 0.016(2) 0.024(3) 0.007(2) 0.0059(19) 0.0013(17)
C13 0.016(2) 0.017(2) 0.022(2) 0.0059(19) 0.0098(18) 0.0044(17)
C14 0.019(2) 0.023(2) 0.024(2) 0.009(2) 0.0093(19) 0.0061(18)
C15 0.016(2) 0.030(3) 0.024(2) 0.010(2) 0.0105(19) 0.0062(19)
C16 0.024(3) 0.048(3) 0.030(3) 0.022(3) 0.015(2) 0.013(2)
C17 0.022(3) 0.038(3) 0.044(3) 0.023(3) 0.017(2) 0.010(2)
C18 0.046(3) 0.035(3) 0.071(4) 0.031(3) 0.028(3) 0.014(3)
C19 0.071(4) 0.052(3) 0.086(4) 0.021(3) 0.041(3) 0.015(3)
C20 0.045(3) 0.059(4) 0.092(4) 0.040(3) 0.021(3) 0.017(3)
C21 0.048(3) 0.066(4) 0.077(4) 0.048(3) 0.013(3) 0.014(3)
C22 0.027(3) 0.087(5) 0.058(4) 0.049(4) 0.010(3) 0.017(3)
C23 0.016(2) 0.020(2) 0.022(2) 0.003(2) 0.0038(19) 0.0012(18)
C24 0.016(2) 0.018(2) 0.020(2) -0.0045(19) 0.0009(18) -0.0005(17)
C25 0.018(2) 0.024(2) 0.023(3) 0.004(2) 0.007(2) -0.0031(18)
C26 0.018(2) 0.020(2) 0.021(2) -0.001(2) 0.0052(19) 0.0030(18)
C27 0.022(2) 0.024(2) 0.021(2) 0.000(2) 0.008(2) 0.0016(19)
C28 0.033(3) 0.022(3) 0.032(3) 0.006(2) 0.016(2) 0.002(2)
C29 0.051(4) 0.037(3) 0.030(3) -0.004(3) 0.016(3) 0.001(3)
C30 0.075(4) 0.051(3) 0.054(3) 0.005(3) 0.045(3) 0.015(3)
C31 0.060(3) 0.042(3) 0.073(4) 0.014(3) 0.041(3) 0.023(2)
C32 0.052(3) 0.056(3) 0.068(4) 0.020(3) 0.025(3) 0.031(3)
C33 0.048(3) 0.045(3) 0.042(3) 0.016(3) 0.024(3) 0.026(3)
O1 0.0242(16) 0.0136(15) 0.0168(16) 0.0071(13) 0.0030(13) 0.0053(12)
O2 0.0282(17) 0.0125(15) 0.0205(17) 0.0005(14) 0.0029(14) 0.0041(13)
O3 0.0262(18) 0.0312(19) 0.0289(19) 0.0114(17) 0.0049(15) -0.0064(15)
O4 0.0179(15) 0.0206(16) 0.0239(17) 0.0070(14) 0.0125(13) 0.0075(12)
O5 0.0185(16) 0.0328(19) 0.0224(18) 0.0036(16) 0.0075(14) 0.0059(14)
O6 0.060(3) 0.081(3) 0.026(2) 0.018(2) 0.019(2) 0.036(2)
O7 0.0229(18) 0.032(2) 0.0277(19) -0.0080(16) 0.0090(15) -0.0026(15)
O8 0.0247(17) 0.0254(17) 0.0196(17) -0.0026(15) 0.0081(14) -0.0053(14)
O9 0.037(2) 0.063(3) 0.028(2) 0.017(2) 0.0082(17) 0.0172(19)
O1W 0.0304(19) 0.044(2) 0.046(2) 0.020(2) 0.0115(17) 0.0150(17)
O2W 0.061(3) 0.043(2) 0.035(2) 0.020(2) 0.0213(19) 0.013(2)
O3W 0.103(4) 0.093(4) 0.070(4) 0.016(3) 0.046(3) 0.008(3)

loop_
_atom_type_symbol
_atom_type_description
_atom_type_scat_dispersion_real
_atom_type_scat_dispersion_imag
_atom_type_scat_source
C C 0.0033 0.0016 'International Tables Vol C Tables 4.2.6.8 and 6.1.1.4'
H H 0.0000 0.0000 'International Tables Vol C Tables 4.2.6.8 and 6.1.1.4'
O O 0.0106 0.0060 'International Tables Vol C Tables 4.2.6.8 and 6.1.1.4'
Tb Tb -0.1723 4.1537 'International Tables Vol C Tables 4.2.6.8 and 6.1.1.4'

loop_
_geom_angle_atom_site_label_1
_geom_angle_atom_site_label_2
_geom_angle_atom_site_label_3
_geom_angle
_geom_angle_site_symmetry_1
_geom_angle_site_symmetry_3
O4 Tb1 O1 76.22(10) . .
O4 Tb1 O2 75.03(10) . 2_556
O1 Tb1 O2 136.67(10) . 2_556
O4 Tb1 O5 126.04(10) . 2_556
O1 Tb1 O5 77.23(10) . 2_556
O2 Tb1 O5 94.52(11) 2_556 2_556
O4 Tb1 O8 138.91(10) . .
O1 Tb1 O8 80.46(10) . .
O2 Tb1 O8 140.58(10) 2_556 .
O5 Tb1 O8 79.70(11) 2_556 .
O4 Tb1 O7 87.66(11) . .
O1 Tb1 O7 74.83(11) . .
O2 Tb1 O7 134.80(11) 2_556 .
O5 Tb1 O7 128.34(11) 2_556 .
O8 Tb1 O7 53.50(10) . .
O4 Tb1 O1W 92.85(11) . .
O1 Tb1 O1W 138.96(11) . .
O2 Tb1 O1W 74.21(11) 2_556 .
O5 Tb1 O1W 135.78(11) 2_556 .
O8 Tb1 O1W 83.05(12) . .
O7 Tb1 O1W 65.17(12) . .
O4 Tb1 O2W 141.89(11) . .
O1 Tb1 O2W 140.63(11) . .
O2 Tb1 O2W 69.19(12) 2_556 .
O5 Tb1 O2W 70.55(11) 2_556 .
O8 Tb1 O2W 72.17(12) . .
O7 Tb1 O2W 108.38(12) . .
O1W Tb1 O2W 65.44(11) . .
O4 Tb1 O4 75.94(10) . 2_556
O1 Tb1 O4 68.47(9) . 2_556
O2 Tb1 O4 73.55(9) 2_556 2_556
O5 Tb1 O4 50.70(9) 2_556 2_556
O8 Tb1 O4 125.20(10) . 2_556
O7 Tb1 O4 142.34(10) . 2_556
O1W Tb1 O4 147.62(11) . 2_556
O2W Tb1 O4 105.24(10) . 2_556
O4 Tb1 C12 101.30(11) . 2_556
O1 Tb1 C12 69.61(10) . 2_556
O2 Tb1 C12 85.10(11) 2_556 2_556
O5 Tb1 C12 24.88(11) 2_556 2_556
O8 Tb1 C12 101.59(12) . 2_556
O7 Tb1 C12 139.76(12) . 2_556
O1W Tb1 C12 151.02(11) . 2_556
O2W Tb1 C12 88.51(11) . 2_556
O4 Tb1 C12 25.90(10) 2_556 2_556
O4 Tb1 Tb1 41.33(7) . 2_556
O1 Tb1 Tb1 67.09(7) . 2_556
O2 Tb1 Tb1 69.88(7) 2_556 2_556
O5 Tb1 Tb1 85.03(8) 2_556 2_556
O8 Tb1 Tb1 146.49(8) . 2_556
O7 Tb1 Tb1 120.99(8) . 2_556
O1W Tb1 Tb1 127.15(9) . 2_556
O2W Tb1 Tb1 129.77(9) . 2_556
O4 Tb1 Tb1 34.62(6) 2_556 2_556
C12 Tb1 Tb1 60.16(9) 2_556 2_556
O2 C1 O1 126.6(4) . .
O2 C1 C2 117.0(3) . .
O1 C1 C2 116.4(4) . .
C3 C2 C4 118.7(4) . .
C3 C2 C1 118.5(3) . .
C4 C2 C1 122.8(4) . .
C2 C3 C4 121.6(4) . 2_566
C2 C3 H3 119.2 . .
C4 C3 H3 119.2 2_566 .
C3 C4 C2 119.7(4) 2_566 .
C3 C4 C5 118.3(3) 2_566 .
C2 C4 C5 121.8(4) . .
O3 C5 C4 119.7(4) . .
O3 C5 C6 121.0(4) . .
C4 C5 C6 119.3(4) . .
C7 C6 C11 118.5(4) . .
C7 C6 C5 120.9(4) . .
C11 C6 C5 120.5(4) . .
C6 C7 C8 119.7(5) . .
C6 C7 H7 120.2 . .
C8 C7 H7 120.2 . .
C9 C8 C7 121.1(5) . .
C9 C8 H8 119.5 . .
C7 C8 H8 119.5 . .
C8 C9 C10 119.7(5) . .
C8 C9 H9 120.2 . .
C10 C9 H9 120.2 . .
C11 C10 C9 119.6(5) . .
C11 C10 H10 120.2 . .
C9 C10 H10 120.2 . .
C10 C11 C6 121.4(5) . .
C10 C11 H11 119.3 . .
C6 C11 H11 119.3 . .
O5 C12 O4 121.9(4) . .
O5 C12 C13 119.3(4) . .
O4 C12 C13 118.7(4) . .
O5 C12 Tb1 53.8(2) . 2_556
O4 C12 Tb1 68.4(2) . 2_556
C13 C12 Tb1 170.5(3) . 2_556
C15 C13 C14 119.0(4) . .
C15 C13 C12 118.8(3) . .
C14 C13 C12 122.0(4) . .
C15 C14 C13 118.2(4) 2_656 .
C15 C14 C16 117.4(4) 2_656 .
C13 C14 C16 124.4(4) . .
C14 C15 C13 122.8(4) 2_656 .
C14 C15 H15 118.6 2_656 .
C13 C15 H15 118.6 . .
O6 C16 C17 121.2(4) . .
O6 C16 C14 118.1(4) . .
C17 C16 C14 120.5(5) . .
C18 C17 C22 119.9(5) . .
C18 C17 C16 121.0(4) . .
C22 C17 C16 119.1(6) . .
C17 C18 C19 119.2(6) . .
C17 C18 H18 120.4 . .
C19 C18 H18 120.4 . .
C20 C19 C18 118.0(7) . .
C20 C19 H19 121.0 . .
C18 C19 H19 121.0 . .
C21 C20 C19 123.5(7) . .
C21 C20 H20 118.3 . .
C19 C20 H20 118.3 . .
C20 C21 C22 119.0(6) . .
C20 C21 H21 120.5 . .
C22 C21 H21 120.5 . .
C21 C22 C17 120.4(7) . .
C21 C22 H22 119.8 . .
C17 C22 H22 119.8 . .
O7 C23 O8 120.4(4) . .
O7 C23 C24 120.3(4) . .
O8 C23 C24 119.3(4) . .
C25 C24 C26 118.6(4) . .
C25 C24 C23 120.1(4) . .
C26 C24 C23 121.2(4) . .
C26 C25 C24 122.6(4) 2_667 .
C26 C25 H25 118.7 2_667 .
C24 C25 H25 118.7 . .
C25 C26 C24 118.7(4) 2_667 .
C25 C26 C27 120.6(4) 2_667 .
C24 C26 C27 120.6(4) . .
O9 C27 C28 121.2(4) . .
O9 C27 C26 119.2(4) . .
C28 C27 C26 119.4(4) . .
C33 C28 C29 118.1(5) . .
C33 C28 C27 122.9(5) . .
C29 C28 C27 118.9(5) . .
C30 C29 C28 121.2(6) . .
C30 C29 H29 119.4 . .
C28 C29 H29 119.4 . .
C31 C30 C29 119.6(6) . .
C31 C30 H30 120.2 . .
C29 C30 H30 120.2 . .
C32 C31 C30 120.1(6) . .
C32 C31 H31 119.9 . .
C30 C31 H31 119.9 . .
C31 C32 C33 120.9(6) . .
C31 C32 H32 119.5 . .
C33 C32 H32 119.5 . .
C32 C33 C28 120.0(5) . .
C32 C33 H33 120.0 . .
C28 C33 H33 120.0 . .
C1 O1 Tb1 139.9(3) . .
C1 O2 Tb1 135.6(2) . 2_556
C12 O4 Tb1 164.6(3) . .
C12 O4 Tb1 85.7(2) . 2_556
Tb1 O4 Tb1 104.06(10) . 2_556
C12 O5 Tb1 101.3(3) . 2_556
C23 O7 Tb1 92.5(3) . .
C23 O8 Tb1 93.5(3) . .
Tb1 O1W H1WA 129.5 . .
Tb1 O1W H1WB 122.6 . .
H1WA O1W H1WB 107.4 . .
Tb1 O2W H2WA 107.0 . .
Tb1 O2W H2WB 135.8 . .
H2WA O2W H2WB 107.4 . .
H3WA O3W H3WB 107.6 . .

loop_
_geom_bond_atom_site_label_1
_geom_bond_atom_site_label_2
_geom_bond_distance
_geom_bond_site_symmetry_2
Tb1 O4 2.319(3) .
Tb1 O1 2.363(3) .
Tb1 O2 2.366(3) 2_556
Tb1 O5 2.379(3) 2_556
Tb1 O8 2.398(3) .
Tb1 O7 2.422(3) .
Tb1 O1W 2.461(3) .
Tb1 O2W 2.488(3) .
Tb1 O4 2.696(3) 2_556
Tb1 C12 2.891(4) 2_556
Tb1 Tb1 3.9597(12) 2_556
C1 O2 1.238(5) .
C1 O1 1.264(5) .
C1 C2 1.510(5) .
C2 C3 1.388(6) .
C2 C4 1.404(5) .
C3 C4 1.386(6) 2_566
C3 H3 0.9300 .
C4 C3 1.386(6) 2_566
C4 C5 1.482(6) .
C5 O3 1.214(5) .
C5 C6 1.484(6) .
C6 C7 1.378(6) .
C6 C11 1.382(6) .
C7 C8 1.378(7) .
C7 H7 0.9300 .
C8 C9 1.364(8) .
C8 H8 0.9300 .
C9 C10 1.371(8) .
C9 H9 0.9300 .
C10 C11 1.366(7) .
C10 H10 0.9300 .
C11 H11 0.9300 .
C12 O5 1.240(5) .
C12 O4 1.266(5) .
C12 C13 1.484(6) .
C12 Tb1 2.891(4) 2_556
C13 C15 1.380(6) .
C13 C14 1.397(5) .
C14 C15 1.377(6) 2_656
C14 C16 1.500(6) .
C15 C14 1.377(6) 2_656
C15 H15 0.9300 .
C16 O6 1.208(6) .
C16 C17 1.477(7) .
C17 C18 1.371(8) .
C17 C22 1.390(7) .
C18 C19 1.410(8) .
C18 H18 0.9300 .
C19 C20 1.369(9) .
C19 H19 0.9300 .
C20 C21 1.333(10) .
C20 H20 0.9300 .
C21 C22 1.369(9) .
C21 H21 0.9300 .
C22 H22 0.9300 .
C23 O7 1.247(5) .
C23 O8 1.253(5) .
C23 C24 1.483(6) .
C24 C25 1.393(6) .
C24 C26 1.397(6) .
C25 C26 1.365(6) 2_667
C25 H25 0.9300 .
C26 C25 1.365(6) 2_667
C26 C27 1.509(6) .
C27 O9 1.225(5) .
C27 C28 1.472(6) .
C28 C33 1.380(7) .
C28 C29 1.392(7) .
C29 C30 1.377(8) .
C29 H29 0.9300 .
C30 C31 1.361(9) .
C30 H30 0.9300 .
C31 C32 1.364(9) .
C31 H31 0.9300 .
C32 C33 1.379(7) .
C32 H32 0.9300 .
C33 H33 0.9300 .
O2 Tb1 2.366(3) 2_556
O4 Tb1 2.696(3) 2_556
O5 Tb1 2.379(3) 2_556
O1W H1WA 0.8501 .
O1W H1WB 0.8501 .
O2W H2WA 0.8501 .
O2W H2WB 0.8500 .
O3W H3WA 0.8500 .
O3W H3WB 0.8500 .

loop_
_geom_torsion_atom_site_label_1
_geom_torsion_atom_site_label_2
_geom_torsion_atom_site_label_3
_geom_torsion_atom_site_label_4
_geom_torsion
_geom_torsion_site_symmetry_1
_geom_torsion_site_symmetry_4
O2 C1 C2 C3 -143.8(4) . .
O1 C1 C2 C3 34.4(5) . .
O2 C1 C2 C4 33.7(6) . .
O1 C1 C2 C4 -148.1(4) . .
C4 C2 C3 C4 -1.6(7) . 2_566
C1 C2 C3 C4 176.0(4) . 2_566
C3 C2 C4 C3 1.5(7) . 2_566
C1 C2 C4 C3 -176.0(4) . 2_566
C3 C2 C4 C5 -173.5(4) . .
C1 C2 C4 C5 9.0(6) . .
C3 C4 C5 O3 -113.6(5) 2_566 .
C2 C4 C5 O3 61.5(6) . .
C3 C4 C5 C6 66.2(5) 2_566 .
C2 C4 C5 C6 -118.7(4) . .
O3 C5 C6 C7 -166.3(5) . .
C4 C5 C6 C7 13.9(6) . .
O3 C5 C6 C11 12.1(6) . .
C4 C5 C6 C11 -167.7(4) . .
C11 C6 C7 C8 -1.9(8) . .
C5 C6 C7 C8 176.5(5) . .
C6 C7 C8 C9 1.2(10) . .
C7 C8 C9 C10 -0.8(10) . .
C8 C9 C10 C11 1.1(10) . .
C9 C10 C11 C6 -2.0(9) . .
C7 C6 C11 C10 2.4(8) . .
C5 C6 C11 C10 -176.1(5) . .
O5 C12 C13 C15 -146.5(4) . .
O4 C12 C13 C15 32.7(6) . .
Tb1 C12 C13 C15 -104.6(16) 2_556 .
O5 C12 C13 C14 28.8(6) . .
O4 C12 C13 C14 -152.0(4) . .
Tb1 C12 C13 C14 70.8(17) 2_556 .
C15 C13 C14 C15 0.2(7) . 2_656
C12 C13 C14 C15 -175.1(4) . 2_656
C15 C13 C14 C16 -179.6(4) . .
C12 C13 C14 C16 5.1(7) . .
C14 C13 C15 C14 -0.3(8) . 2_656
C12 C13 C15 C14 175.2(4) . 2_656
C15 C14 C16 O6 52.2(7) 2_656 .
C13 C14 C16 O6 -127.9(5) . .
C15 C14 C16 C17 -122.9(5) 2_656 .
C13 C14 C16 C17 56.9(6) . .
O6 C16 C17 C18 -167.0(5) . .
C14 C16 C17 C18 8.0(7) . .
O6 C16 C17 C22 12.4(7) . .
C14 C16 C17 C22 -172.6(4) . .
C22 C17 C18 C19 0.0(7) . .
C16 C17 C18 C19 179.4(5) . .
C17 C18 C19 C20 0.5(8) . .
C18 C19 C20 C21 -0.1(10) . .
C19 C20 C21 C22 -0.7(10) . .
C20 C21 C22 C17 1.2(9) . .
C18 C17 C22 C21 -0.9(8) . .
C16 C17 C22 C21 179.7(5) . .
O7 C23 C24 C25 -160.8(4) . .
O8 C23 C24 C25 17.7(6) . .
O7 C23 C24 C26 17.0(7) . .
O8 C23 C24 C26 -164.5(4) . .
C26 C24 C25 C26 -1.4(7) . 2_667
C23 C24 C25 C26 176.4(4) . 2_667
C25 C24 C26 C25 1.4(7) . 2_667
C23 C24 C26 C25 -176.5(4) . 2_667
C25 C24 C26 C27 -176.4(4) . .
C23 C24 C26 C27 5.7(6) . .
C25 C26 C27 O9 -100.5(5) 2_667 .
C24 C26 C27 O9 77.3(6) . .
C25 C26 C27 C28 74.7(6) 2_667 .
C24 C26 C27 C28 -107.5(5) . .
O9 C27 C28 C33 155.4(5) . .
C26 C27 C28 C33 -19.7(7) . .
O9 C27 C28 C29 -20.6(7) . .
C26 C27 C28 C29 164.2(4) . .
C33 C28 C29 C30 -0.1(8) . .
C27 C28 C29 C30 176.1(5) . .
C28 C29 C30 C31 -2.2(9) . .
C29 C30 C31 C32 2.4(10) . .
C30 C31 C32 C33 -0.3(10) . .
C31 C32 C33 C28 -2.1(9) . .
C29 C28 C33 C32 2.2(8) . .
C27 C28 C33 C32 -173.8(5) . .
O2 C1 O1 Tb1 9.9(7) . .
C2 C1 O1 Tb1 -168.1(3) . .
O4 Tb1 O1 C1 32.3(4) . .
O2 Tb1 O1 C1 -17.4(4) 2_556 .
O5 Tb1 O1 C1 -100.3(4) 2_556 .
O8 Tb1 O1 C1 178.2(4) . .
O7 Tb1 O1 C1 123.6(4) . .
O1W Tb1 O1 C1 110.5(4) . .
O2W Tb1 O1 C1 -135.8(4) . .
O4 Tb1 O1 C1 -47.8(4) 2_556 .
C12 Tb1 O1 C1 -75.6(4) 2_556 .
Tb1 Tb1 O1 C1 -10.4(4) 2_556 .
O1 C1 O2 Tb1 2.8(7) . 2_556
C2 C1 O2 Tb1 -179.1(2) . 2_556
O5 C12 O4 Tb1 136.2(9) . .
C13 C12 O4 Tb1 -43.0(12) . .
Tb1 C12 O4 Tb1 130.1(10) 2_556 .
O5 C12 O4 Tb1 6.1(4) . 2_556
C13 C12 O4 Tb1 -173.1(3) . 2_556
O1 Tb1 O4 C12 161.0(10) . .
O2 Tb1 O4 C12 -51.7(10) 2_556 .
O5 Tb1 O4 C12 -136.4(10) 2_556 .
O8 Tb1 O4 C12 103.8(10) . .
O7 Tb1 O4 C12 86.1(10) . .
O1W Tb1 O4 C12 21.1(10) . .
O2W Tb1 O4 C12 -31.2(11) . .
O4 Tb1 O4 C12 -128.1(11) 2_556 .
C12 Tb1 O4 C12 -133.5(10) 2_556 .
Tb1 Tb1 O4 C12 -128.1(11) 2_556 .
O1 Tb1 O4 Tb1 -70.84(10) . 2_556
O2 Tb1 O4 Tb1 76.39(11) 2_556 2_556
O5 Tb1 O4 Tb1 -8.23(16) 2_556 2_556
O8 Tb1 O4 Tb1 -128.10(14) . 2_556
O7 Tb1 O4 Tb1 -145.79(11) . 2_556
O1W Tb1 O4 Tb1 149.22(11) . 2_556
O2W Tb1 O4 Tb1 96.88(17) . 2_556
O4 Tb1 O4 Tb1 0.0 2_556 2_556
C12 Tb1 O4 Tb1 -5.35(12) 2_556 2_556
O4 C12 O5 Tb1 -7.0(4) . 2_556
C13 C12 O5 Tb1 172.1(3) . 2_556
O8 C23 O7 Tb1 -3.8(4) . .
C24 C23 O7 Tb1 174.7(3) . .
O4 Tb1 O7 C23 167.8(3) . .
O1 Tb1 O7 C23 91.4(3) . .
O2 Tb1 O7 C23 -126.1(3) 2_556 .
O5 Tb1 O7 C23 31.8(3) 2_556 .
O8 Tb1 O7 C23 2.1(2) . .
O1W Tb1 O7 C23 -98.0(3) . .
O2W Tb1 O7 C23 -47.5(3) . .
O4 Tb1 O7 C23 104.6(3) 2_556 .
C12 Tb1 O7 C23 63.0(3) 2_556 .
Tb1 Tb1 O7 C23 142.1(2) 2_556 .
O7 C23 O8 Tb1 3.9(4) . .
C24 C23 O8 Tb1 -174.6(3) . .
O4 Tb1 O8 C23 -24.3(3) . .
O1 Tb1 O8 C23 -80.3(2) . .
O2 Tb1 O8 C23 116.6(3) 2_556 .
O5 Tb1 O8 C23 -158.9(3) 2_556 .
O7 Tb1 O8 C23 -2.1(2) . .
O1W Tb1 O8 C23 62.0(2) . .
O2W Tb1 O8 C23 128.4(3) . .
O4 Tb1 O8 C23 -135.2(2) 2_556 .
C12 Tb1 O8 C23 -147.0(2) 2_556 .
Tb1 Tb1 O8 C23 -94.6(3) 2_556 .
